data_7043403
loop_
_publ_author_name
'Westerhausen, Matthias'
'Koch, Alexander'
'G\"orls, Helmar'
'Krieck, Sven'

_publ_section_title
;
 Coordination Behavior of Bidentate Bis(carbenes) at Alkali Metal
 Bis(trimethylsilyl)amides
;
_journal_name_full 'Dalton Trans.'
_journal_paper_doi 10.1039/C7DT01538K
_journal_year 2017
_chemical_formula_moiety 'C12 H36 K2 N2 Si4, 2(C13 H20 N4)'
_chemical_formula_sum 'C19 H38 K N5 Si2'
_chemical_formula_weight 431.82
_space_group_crystal_system monoclinic
_space_group_IT_number 14
_space_group_name_Hall '-P 2ybc'
_space_group_name_H-M_alt 'P 1 21/c 1'
_symmetry_space_group_name_Hall '-P 2ybc'
_symmetry_space_group_name_H-M 'P 1 21/c 1'
_atom_sites_solution_hydrogens geom
_audit_creation_method SHELXL-2016/6
_audit_update_record
;
2017-04-27 deposited with the CCDC.
2017-06-21 downloaded from the CCDC.
;
_cell_angle_alpha 90
_cell_angle_beta 107.895(1)
_cell_angle_gamma 90
_cell_formula_units_Z 4
_cell_length_a 13.0953(3)
_cell_length_b 13.6852(3)
_cell_length_c 16.2711(4)
_cell_measurement_reflns_used 19099
_cell_measurement_temperature 133(2)
_cell_measurement_theta_max 27.102
_cell_measurement_theta_min 1.634
_cell_volume 2774.90(11)
_computing_cell_refinement DENZO
_computing_data_collection COLLECT
_computing_data_reduction DENZO
_computing_molecular_graphics SHELXTL/PC
_computing_publication_material 'SHELXL-2016/6 (Sheldrick, 2016)'
_computing_structure_refinement 'SHELXL-2016/6 (Sheldrick, 2016)'
_computing_structure_solution 'SHELXS-97 (Sheldrick, 2008)'
_diffrn_ambient_temperature 133(2)
_diffrn_measured_fraction_theta_full 0.996
_diffrn_measured_fraction_theta_max 0.996
_diffrn_measurement_device_type KappaCCD
_diffrn_measurement_method 'phi- + omega-scan'
_diffrn_radiation_type MoK\a
_diffrn_radiation_wavelength 0.71073
_diffrn_reflns_av_R_equivalents 0.0570
_diffrn_reflns_av_unetI/netI 0.0409
_diffrn_reflns_Laue_measured_fraction_full 0.996
_diffrn_reflns_Laue_measured_fraction_max 0.996
_diffrn_reflns_limit_h_max 16
_diffrn_reflns_limit_h_min -16
_diffrn_reflns_limit_k_max 14
_diffrn_reflns_limit_k_min -17
_diffrn_reflns_limit_l_max 20
_diffrn_reflns_limit_l_min -20
_diffrn_reflns_number 19099
_diffrn_reflns_point_group_measured_fraction_full 0.996
_diffrn_reflns_point_group_measured_fraction_max 0.996
_diffrn_reflns_theta_full 25.242
_diffrn_reflns_theta_max 27.102
_diffrn_reflns_theta_min 1.634
_diffrn_source micro-scource
_exptl_absorpt_coefficient_mu 0.290
_exptl_absorpt_correction_T_max 0.7456
_exptl_absorpt_correction_T_min 0.6694
_exptl_absorpt_correction_type multi-scan
_exptl_absorpt_process_details 'SADABS, Bruker-AXS, 2002'
_exptl_crystal_colour colourless
_exptl_crystal_density_diffrn 1.034
_exptl_crystal_density_method 'not measured'
_exptl_crystal_description prism
_exptl_crystal_F_000 936
_exptl_crystal_size_max 0.108
_exptl_crystal_size_mid 0.096
_exptl_crystal_size_min 0.084
_refine_diff_density_max 0.668
_refine_diff_density_min -0.543
_refine_diff_density_rms 0.062
_refine_ls_extinction_method none
_refine_ls_goodness_of_fit_ref 1.114
_refine_ls_hydrogen_treatment constr
_refine_ls_matrix_type full
_refine_ls_number_parameters 255
_refine_ls_number_reflns 6108
_refine_ls_number_restraints 0
_refine_ls_restrained_S_all 1.114
_refine_ls_R_factor_all 0.0736
_refine_ls_R_factor_gt 0.0653
_refine_ls_shift/su_max 0.003
_refine_ls_shift/su_mean 0.000
_refine_ls_structure_factor_coef Fsqd
_refine_ls_weighting_details 'w=1/[\s^2^(Fo^2^)+(0.0620P)^2^+3.4254P] where P=(Fo^2^+2Fc^2^)/3'
_refine_ls_weighting_scheme calc
_refine_ls_wR_factor_gt 0.1607
_refine_ls_wR_factor_ref 0.1667
_reflns_Friedel_coverage 0.000
_reflns_number_gt 5371
_reflns_number_total 6108
_reflns_threshold_expression 'I > 2\s(I)'
_cod_data_source_file c7dt01538k2.cif
_cod_data_source_block FO5931
_cod_database_code 7043403
_shelx_shelxl_version_number 2016/6
_shelx_space_group_comment
;
The symmetry employed for this shelxl refinement is uniquely defined
by the following loop, which should always be used as a source of
symmetry information in preference to the above space-group names.
They are only intended as comments.
;
_shelx_estimated_absorpt_t_min 0.969
_shelx_estimated_absorpt_t_max 0.976

loop_
_space_group_symop_operation_xyz
'x, y, z'
'-x, y+1/2, -z+1/2'
'-x, -y, -z'
'x, -y-1/2, z-1/2'

loop_
_atom_site_label
_atom_site_type_symbol
_atom_site_fract_x
_atom_site_fract_y
_atom_site_fract_z
_atom_site_U_iso_or_equiv
_atom_site_adp_type
_atom_site_occupancy
_atom_site_site_symmetry_order
_atom_site_calc_flag
_atom_site_refinement_flags_posn
_atom_site_refinement_flags_adp
_atom_site_refinement_flags_occupancy
_atom_site_disorder_assembly
_atom_site_disorder_group
K1 K 0.09243(4) 0.60635(4) 0.54843(3) 0.02630(15) Uani 1 1 d . . . . .
Si1 Si 0.16361(6) 0.34915(6) 0.62563(5) 0.03243(19) Uani 1 1 d . . . . .
Si2 Si 0.20083(7) 0.39281(6) 0.45593(6) 0.0362(2) Uani 1 1 d . . . . .
N1 N 0.1697(2) 0.87889(18) 0.52460(15) 0.0373(5) Uani 1 1 d . . . . .
N2 N 0.16537(19) 0.83648(18) 0.39838(14) 0.0329(5) Uani 1 1 d . . . . .
N3 N 0.25858(17) 0.79143(17) 0.29805(14) 0.0307(5) Uani 1 1 d . . . . .
N4 N 0.36524(18) 0.8374(2) 0.23083(15) 0.0359(5) Uani 1 1 d . . . . .
N5 N 0.13993(18) 0.40951(17) 0.53128(15) 0.0328(5) Uani 1 1 d . . . . .
C1 C 0.1642(2) 0.7972(2) 0.47582(16) 0.0291(5) Uani 1 1 d . . . . .
C2 C 0.1755(4) 0.9634(3) 0.4795(2) 0.0690(13) Uani 1 1 d . . . . .
H2A H 0.180217 1.028308 0.501095 0.083 Uiso 1 1 calc R U . . .
C3 C 0.1731(4) 0.9369(3) 0.4001(2) 0.0644(12) Uani 1 1 d . . . . .
H3A H 0.176047 0.978599 0.354180 0.077 Uiso 1 1 calc R U . . .
C4 C 0.1624(2) 0.7776(2) 0.32339(16) 0.0331(6) Uani 1 1 d . . . . .
H4A H 0.155775 0.707752 0.336830 0.040 Uiso 1 1 calc R U . . .
H4B H 0.098662 0.795696 0.274686 0.040 Uiso 1 1 calc R U . . .
C5 C 0.3586(2) 0.7570(3) 0.34570(19) 0.0436(7) Uani 1 1 d . . . . .
H5A H 0.375928 0.720735 0.397992 0.052 Uiso 1 1 calc R U . . .
C6 C 0.4261(2) 0.7853(3) 0.3028(2) 0.0498(8) Uani 1 1 d . . . . .
H6A H 0.500887 0.772297 0.318405 0.060 Uiso 1 1 calc R U . . .
C7 C 0.2599(2) 0.8421(2) 0.22576(16) 0.0293(5) Uani 1 1 d . . . . .
C8 C 0.1706(3) 0.8764(2) 0.61539(19) 0.0448(7) Uani 1 1 d . . . . .
H8A H 0.174412 0.806480 0.634000 0.054 Uiso 1 1 calc R U . . .
C9 C 0.0680(4) 0.9194(4) 0.6235(3) 0.0734(13) Uani 1 1 d . . . . .
H9A H 0.006644 0.881754 0.587895 0.110 Uiso 1 1 calc R U . . .
H9B H 0.061434 0.987479 0.603787 0.110 Uiso 1 1 calc R U . . .
H9C H 0.069266 0.916992 0.683973 0.110 Uiso 1 1 calc R U . . .
C10 C 0.2673(3) 0.9284(3) 0.6730(2) 0.0566(9) Uani 1 1 d . . . . .
H10A H 0.332455 0.900600 0.664876 0.085 Uiso 1 1 calc R U . . .
H10B H 0.269551 0.920450 0.733425 0.085 Uiso 1 1 calc R U . . .
H10C H 0.262859 0.998050 0.658371 0.085 Uiso 1 1 calc R U . . .
C11 C 0.4084(2) 0.8793(3) 0.1645(2) 0.0458(8) Uani 1 1 d . . . . .
H11A H 0.352708 0.923947 0.127285 0.055 Uiso 1 1 calc R U . . .
C12 C 0.4292(3) 0.7990(3) 0.1074(2) 0.0587(10) Uani 1 1 d . . . . .
H12A H 0.361753 0.765217 0.078274 0.088 Uiso 1 1 calc R U . . .
H12B H 0.480821 0.752211 0.142903 0.088 Uiso 1 1 calc R U . . .
H12C H 0.458384 0.827549 0.064120 0.088 Uiso 1 1 calc R U . . .
C13 C 0.5085(3) 0.9397(4) 0.2063(2) 0.0613(10) Uani 1 1 d . . . . .
H13A H 0.492530 0.988666 0.244558 0.092 Uiso 1 1 calc R U . . .
H13B H 0.531179 0.972623 0.161297 0.092 Uiso 1 1 calc R U . . .
H13C H 0.566092 0.896764 0.239844 0.092 Uiso 1 1 calc R U . . .
C14 C 0.2991(3) 0.3669(3) 0.7082(3) 0.0633(10) Uani 1 1 d . . . . .
H14A H 0.305481 0.434343 0.729486 0.095 Uiso 1 1 calc R U . . .
H14B H 0.355425 0.353900 0.681565 0.095 Uiso 1 1 calc R U . . .
H14C H 0.306824 0.321792 0.756487 0.095 Uiso 1 1 calc R U . . .
C15 C 0.1444(4) 0.2130(2) 0.6139(2) 0.0589(10) Uani 1 1 d . . . . .
H15A H 0.071770 0.198769 0.576189 0.088 Uiso 1 1 calc R U . . .
H15B H 0.154390 0.183751 0.670850 0.088 Uiso 1 1 calc R U . . .
H15C H 0.197039 0.185456 0.588636 0.088 Uiso 1 1 calc R U . . .
C16 C 0.0685(3) 0.3926(3) 0.6844(2) 0.0472(8) Uani 1 1 d . . . . .
H16A H 0.077832 0.463067 0.694971 0.071 Uiso 1 1 calc R U . . .
H16B H 0.083821 0.358182 0.739700 0.071 Uiso 1 1 calc R U . . .
H16C H -0.005506 0.379273 0.649211 0.071 Uiso 1 1 calc R U . . .
C17 C 0.3017(7) 0.2923(6) 0.4703(6) 0.066(2) Uiso 0.572(12) 1 d . . P A 1
H17A H 0.328408 0.290429 0.420294 0.099 Uiso 0.572(12) 1 calc R U P A 1
H17B H 0.267793 0.229627 0.475327 0.099 Uiso 0.572(12) 1 calc R U P A 1
H17C H 0.361633 0.304051 0.522823 0.099 Uiso 0.572(12) 1 calc R U P A 1
C18 C 0.0959(7) 0.3575(7) 0.3454(5) 0.062(2) Uiso 0.572(12) 1 d . . P A 1
H18A H 0.133467 0.341254 0.303609 0.093 Uiso 0.572(12) 1 calc R U P A 1
H18B H 0.047492 0.412770 0.323816 0.093 Uiso 0.572(12) 1 calc R U P A 1
H18C H 0.054267 0.300879 0.353600 0.093 Uiso 0.572(12) 1 calc R U P A 1
C19 C 0.2429(6) 0.5091(4) 0.4162(4) 0.0400(15) Uiso 0.572(12) 1 d . . P A 1
H19A H 0.279003 0.494505 0.373045 0.060 Uiso 0.572(12) 1 calc R U P A 1
H19B H 0.292239 0.544402 0.464690 0.060 Uiso 0.572(12) 1 calc R U P A 1
H19C H 0.179509 0.549605 0.389905 0.060 Uiso 0.572(12) 1 calc R U P A 1
C17A C 0.3422(8) 0.3333(8) 0.5056(7) 0.062(3) Uiso 0.428(12) 1 d . . P A 2
H17D H 0.373578 0.319016 0.459445 0.092 Uiso 0.428(12) 1 calc R U P A 2
H17E H 0.334838 0.272477 0.535076 0.092 Uiso 0.428(12) 1 calc R U P A 2
H17F H 0.388943 0.378518 0.547093 0.092 Uiso 0.428(12) 1 calc R U P A 2
C18A C 0.1293(10) 0.3179(10) 0.3695(8) 0.070(3) Uiso 0.428(12) 1 d . . P A 2
H18D H 0.172652 0.306506 0.330937 0.105 Uiso 0.428(12) 1 calc R U P A 2
H18E H 0.062042 0.350172 0.337467 0.105 Uiso 0.428(12) 1 calc R U P A 2
H18F H 0.113292 0.255243 0.392070 0.105 Uiso 0.428(12) 1 calc R U P A 2
C19A C 0.2815(9) 0.5006(7) 0.4403(7) 0.050(2) Uiso 0.428(12) 1 d . . P A 2
H19D H 0.301221 0.491773 0.387368 0.076 Uiso 0.428(12) 1 calc R U P A 2
H19E H 0.346731 0.506044 0.489807 0.076 Uiso 0.428(12) 1 calc R U P A 2
H19F H 0.238745 0.560279 0.435667 0.076 Uiso 0.428(12) 1 calc R U P A 2

loop_
_atom_site_aniso_label
_atom_site_aniso_U_11
_atom_site_aniso_U_22
_atom_site_aniso_U_33
_atom_site_aniso_U_23
_atom_site_aniso_U_13
_atom_site_aniso_U_12
K1 0.0261(3) 0.0257(3) 0.0273(3) -0.0040(2) 0.0087(2) -0.0027(2)
Si1 0.0339(4) 0.0305(4) 0.0317(4) 0.0051(3) 0.0084(3) 0.0024(3)
Si2 0.0379(4) 0.0366(4) 0.0426(4) -0.0016(3) 0.0248(3) 0.0048(3)
N1 0.0529(15) 0.0339(13) 0.0275(11) 0.0020(9) 0.0156(10) 0.0038(11)
N2 0.0404(12) 0.0357(12) 0.0244(11) 0.0045(9) 0.0124(9) 0.0038(10)
N3 0.0297(11) 0.0382(12) 0.0235(10) 0.0034(9) 0.0073(8) 0.0018(9)
N4 0.0262(11) 0.0536(15) 0.0281(11) 0.0065(10) 0.0085(9) 0.0026(10)
N5 0.0306(11) 0.0341(12) 0.0379(12) 0.0018(10) 0.0168(10) 0.0045(9)
C1 0.0294(12) 0.0362(14) 0.0231(11) 0.0010(10) 0.0100(10) -0.0020(10)
C2 0.139(4) 0.0293(16) 0.0434(19) 0.0044(14) 0.036(2) 0.016(2)
C3 0.123(4) 0.0372(18) 0.0385(18) 0.0135(14) 0.034(2) 0.015(2)
C4 0.0343(13) 0.0427(15) 0.0233(12) -0.0007(11) 0.0104(10) -0.0048(11)
C5 0.0388(15) 0.057(2) 0.0312(14) 0.0135(13) 0.0052(12) 0.0097(14)
C6 0.0291(14) 0.077(2) 0.0401(16) 0.0136(16) 0.0055(12) 0.0143(15)
C7 0.0283(12) 0.0358(14) 0.0237(12) 0.0003(10) 0.0077(10) -0.0005(10)
C8 0.069(2) 0.0410(16) 0.0285(14) -0.0044(12) 0.0213(14) -0.0038(15)
C9 0.084(3) 0.085(3) 0.069(3) -0.025(2) 0.049(2) -0.013(2)
C10 0.082(3) 0.050(2) 0.0346(16) -0.0075(15) 0.0135(17) -0.0118(19)
C11 0.0260(13) 0.076(2) 0.0356(15) 0.0119(15) 0.0101(11) -0.0043(14)
C12 0.0413(17) 0.096(3) 0.0443(18) -0.0058(19) 0.0211(15) -0.0065(19)
C13 0.0390(18) 0.090(3) 0.057(2) 0.002(2) 0.0169(16) -0.0184(18)
C14 0.0436(19) 0.071(3) 0.059(2) 0.007(2) -0.0079(16) 0.0092(18)
C15 0.093(3) 0.0338(17) 0.051(2) 0.0064(15) 0.025(2) -0.0023(18)
C16 0.0555(19) 0.057(2) 0.0325(15) 0.0061(14) 0.0192(14) -0.0010(15)

loop_
_atom_type_symbol
_atom_type_description
_atom_type_scat_dispersion_real
_atom_type_scat_dispersion_imag
_atom_type_scat_source
C C 0.0033 0.0016 'International Tables Vol C Tables 4.2.6.8 and 6.1.1.4'
H H 0.0000 0.0000 'International Tables Vol C Tables 4.2.6.8 and 6.1.1.4'
N N 0.0061 0.0033 'International Tables Vol C Tables 4.2.6.8 and 6.1.1.4'
Si Si 0.0817 0.0704 'International Tables Vol C Tables 4.2.6.8 and 6.1.1.4'
K K 0.2009 0.2494 'International Tables Vol C Tables 4.2.6.8 and 6.1.1.4'

loop_
_geom_angle_atom_site_label_1
_geom_angle_atom_site_label_2
_geom_angle_atom_site_label_3
_geom_angle
_geom_angle_site_symmetry_1
_geom_angle_site_symmetry_3
N5 K1 N5 96.73(6) . 3_566
N5 K1 C7 101.25(7) . 4_576
N5 K1 C7 139.99(7) 3_566 4_576
N5 K1 C1 131.66(7) . .
N5 K1 C1 106.65(7) 3_566 .
C7 K1 C1 87.32(7) 4_576 .
N5 K1 C18 113.74(16) . 3_566
N5 K1 C18 55.05(14) 3_566 3_566
C7 K1 C18 84.96(14) 4_576 3_566
C1 K1 C18 114.38(16) . 3_566
N5 K1 Si1 104.96(5) . 3_566
N5 K1 Si1 26.12(5) 3_566 3_566
C7 K1 Si1 151.75(5) 4_576 3_566
C1 K1 Si1 83.14(5) . 3_566
C18 K1 Si1 75.03(15) 3_566 3_566
N5 K1 Si1 24.69(5) . .
N5 K1 Si1 101.31(5) 3_566 .
C7 K1 Si1 82.58(5) 4_576 .
C1 K1 Si1 146.75(5) . .
C18 K1 Si1 96.25(16) 3_566 .
Si1 K1 Si1 118.788(18) 3_566 .
N5 K1 Si2 24.33(5) . .
N5 K1 Si2 103.54(5) 3_566 .
C7 K1 Si2 107.53(5) 4_576 .
C1 K1 Si2 107.69(5) . .
C18 K1 Si2 136.64(15) 3_566 .
Si1 K1 Si2 100.70(2) 3_566 .
Si1 K1 Si2 47.172(18) . .
N5 K1 K1 49.81(5) . 3_566
N5 K1 K1 46.92(5) 3_566 3_566
C7 K1 K1 137.11(6) 4_576 3_566
C1 K1 K1 135.18(5) . 3_566
C18 K1 K1 81.68(13) 3_566 3_566
Si1 K1 K1 59.946(18) 3_566 3_566
Si1 K1 K1 58.842(18) . 3_566
Si2 K1 K1 60.652(19) . 3_566
N5 K1 Si2 104.72(5) . 3_566
N5 K1 Si2 24.39(5) 3_566 3_566
C7 K1 Si2 115.68(5) 4_576 3_566
C1 K1 Si2 114.04(5) . 3_566
C18 K1 Si2 30.72(13) 3_566 3_566
Si1 K1 Si2 47.032(18) 3_566 3_566
Si1 K1 Si2 98.85(2) . 3_566
Si2 K1 Si2 119.744(18) . 3_566
K1 K1 Si2 59.093(18) 3_566 3_566
N5 Si1 C15 114.30(15) . .
N5 Si1 C14 117.11(17) . .
C15 Si1 C14 105.5(2) . .
N5 Si1 C16 110.01(13) . .
C15 Si1 C16 105.98(18) . .
C14 Si1 C16 102.80(18) . .
N5 Si1 K1 49.84(8) . 3_566
C15 Si1 K1 91.37(14) . 3_566
C14 Si1 K1 162.65(14) . 3_566
C16 Si1 K1 75.70(11) . 3_566
N5 Si1 K1 43.89(8) . .
C15 Si1 K1 151.88(13) . .
C14 Si1 K1 101.54(14) . .
C16 Si1 K1 74.88(11) . .
K1 Si1 K1 61.212(18) 3_566 .
N5 Si2 C18A 114.1(4) . .
N5 Si2 C19 113.3(2) . .
N5 Si2 C17 119.1(3) . .
C19 Si2 C17 113.5(4) . .
N5 Si2 C19A 114.0(3) . .
C18A Si2 C19A 122.3(5) . .
N5 Si2 C17A 111.0(3) . .
C18A Si2 C17A 106.9(5) . .
C19A Si2 C17A 83.3(5) . .
N5 Si2 C18 110.4(2) . .
C19 Si2 C18 95.2(4) . .
C17 Si2 C18 101.7(4) . .
N5 Si2 K1 43.61(8) . .
C18A Si2 K1 126.8(4) . .
C19 Si2 K1 70.32(19) . .
C17 Si2 K1 149.3(3) . .
C19A Si2 K1 75.0(3) . .
C17A Si2 K1 125.8(3) . .
C18 Si2 K1 108.3(3) . .
N5 Si2 K1 46.32(8) . 3_566
C19 Si2 K1 113.2(2) . 3_566
C17 Si2 K1 132.2(3) . 3_566
C18 Si2 K1 64.3(2) . 3_566
K1 Si2 K1 60.255(17) . 3_566
C1 N1 C2 112.3(2) . .
C1 N1 C8 123.3(2) . .
C2 N1 C8 124.5(3) . .
C1 N2 C3 113.1(2) . .
C1 N2 C4 123.3(2) . .
C3 N2 C4 123.6(2) . .
C7 N3 C5 113.2(2) . .
C7 N3 C4 123.4(2) . .
C5 N3 C4 123.4(2) . .
C7 N4 C6 112.6(2) . .
C7 N4 C11 123.1(2) . .
C6 N4 C11 124.3(2) . .
Si2 N5 Si1 127.26(14) . .
Si2 N5 K1 112.06(11) . .
Si1 N5 K1 111.42(11) . .
Si2 N5 K1 109.29(11) . 3_566
Si1 N5 K1 104.03(10) . 3_566
K1 N5 K1 83.27(6) . 3_566
N1 C1 N2 101.6(2) . .
N1 C1 K1 115.74(16) . .
N2 C1 K1 139.64(18) . .
C3 C2 N1 107.3(3) . .
C3 C2 H2A 126.3 . .
N1 C2 H2A 126.3 . .
C2 C3 N2 105.7(3) . .
C2 C3 H3A 127.1 . .
N2 C3 H3A 127.1 . .
N3 C4 N2 111.4(2) . .
N3 C4 H4A 109.4 . .
N2 C4 H4A 109.4 . .
N3 C4 H4B 109.4 . .
N2 C4 H4B 109.4 . .
H4A C4 H4B 108.0 . .
C6 C5 N3 105.8(3) . .
C6 C5 H5A 127.1 . .
N3 C5 H5A 127.1 . .
C5 C6 N4 106.7(3) . .
C5 C6 H6A 126.6 . .
N4 C6 H6A 126.6 . .
N4 C7 N3 101.8(2) . .
N4 C7 K1 118.62(16) . 4_575
N3 C7 K1 135.84(17) . 4_575
N1 C8 C10 111.1(3) . .
N1 C8 C9 110.2(3) . .
C10 C8 C9 111.3(3) . .
N1 C8 H8A 108.1 . .
C10 C8 H8A 108.1 . .
C9 C8 H8A 108.1 . .
C8 C9 H9A 109.5 . .
C8 C9 H9B 109.5 . .
H9A C9 H9B 109.5 . .
C8 C9 H9C 109.5 . .
H9A C9 H9C 109.5 . .
H9B C9 H9C 109.5 . .
C8 C10 H10A 109.5 . .
C8 C10 H10B 109.5 . .
H10A C10 H10B 109.5 . .
C8 C10 H10C 109.5 . .
H10A C10 H10C 109.5 . .
H10B C10 H10C 109.5 . .
N4 C11 C12 110.2(3) . .
N4 C11 C13 110.7(3) . .
C12 C11 C13 112.1(3) . .
N4 C11 H11A 107.9 . .
C12 C11 H11A 107.9 . .
C13 C11 H11A 107.9 . .
C11 C12 H12A 109.5 . .
C11 C12 H12B 109.5 . .
H12A C12 H12B 109.5 . .
C11 C12 H12C 109.5 . .
H12A C12 H12C 109.5 . .
H12B C12 H12C 109.5 . .
C11 C13 H13A 109.5 . .
C11 C13 H13B 109.5 . .
H13A C13 H13B 109.5 . .
C11 C13 H13C 109.5 . .
H13A C13 H13C 109.5 . .
H13B C13 H13C 109.5 . .
Si1 C14 H14A 109.5 . .
Si1 C14 H14B 109.5 . .
H14A C14 H14B 109.5 . .
Si1 C14 H14C 109.5 . .
H14A C14 H14C 109.5 . .
H14B C14 H14C 109.5 . .
Si1 C15 H15A 109.5 . .
Si1 C15 H15B 109.5 . .
H15A C15 H15B 109.5 . .
Si1 C15 H15C 109.5 . .
H15A C15 H15C 109.5 . .
H15B C15 H15C 109.5 . .
Si1 C16 H16A 109.5 . .
Si1 C16 H16B 109.5 . .
H16A C16 H16B 109.5 . .
Si1 C16 H16C 109.5 . .
H16A C16 H16C 109.5 . .
H16B C16 H16C 109.5 . .
Si2 C17 H17A 109.5 . .
Si2 C17 H17B 109.5 . .
H17A C17 H17B 109.5 . .
Si2 C17 H17C 109.5 . .
H17A C17 H17C 109.5 . .
H17B C17 H17C 109.5 . .
Si2 C18 H18A 109.5 . .
Si2 C18 H18B 109.5 . .
H18A C18 H18B 109.5 . .
Si2 C18 H18C 109.5 . .
H18A C18 H18C 109.5 . .
H18B C18 H18C 109.5 . .
Si2 C19 H19A 109.5 . .
Si2 C19 H19B 109.5 . .
H19A C19 H19B 109.5 . .
Si2 C19 H19C 109.5 . .
H19A C19 H19C 109.5 . .
H19B C19 H19C 109.5 . .
Si2 C17A H17D 109.5 . .
Si2 C17A H17E 109.5 . .
H17D C17A H17E 109.5 . .
Si2 C17A H17F 109.5 . .
H17D C17A H17F 109.5 . .
H17E C17A H17F 109.5 . .
Si2 C18A H18D 109.5 . .
Si2 C18A H18E 109.5 . .
H18D C18A H18E 109.5 . .
Si2 C18A H18F 109.5 . .
H18D C18A H18F 109.5 . .
H18E C18A H18F 109.5 . .
Si2 C19A H19D 109.5 . .
Si2 C19A H19E 109.5 . .
H19D C19A H19E 109.5 . .
Si2 C19A H19F 109.5 . .
H19D C19A H19F 109.5 . .
H19E C19A H19F 109.5 . .

loop_
_geom_bond_atom_site_label_1
_geom_bond_atom_site_label_2
_geom_bond_distance
_geom_bond_site_symmetry_2
K1 N5 2.798(2) .
K1 N5 2.926(2) 3_566
K1 C7 3.121(3) 4_576
K1 C1 3.128(3) .
K1 C18 3.454(8) 3_566
K1 Si1 3.7146(9) 3_566
K1 Si1 3.7571(9) .
K1 Si2 3.7594(9) .
K1 K1 3.8042(10) 3_566
K1 Si2 3.8191(9) 3_566
Si1 N5 1.686(2) .
Si1 C15 1.883(4) .
Si1 C14 1.883(4) .
Si1 C16 1.885(3) .
Si2 N5 1.671(2) .
Si2 C18A 1.760(11) .
Si2 C19 1.864(6) .
Si2 C17 1.872(8) .
Si2 C19A 1.877(9) .
Si2 C17A 1.955(10) .
Si2 C18 1.958(8) .
N1 C1 1.359(4) .
N1 C2 1.385(4) .
N1 C8 1.474(3) .
N2 C1 1.374(3) .
N2 C3 1.378(4) .
N2 C4 1.453(3) .
N3 C7 1.370(3) .
N3 C5 1.384(4) .
N3 C4 1.453(3) .
N4 C7 1.358(3) .
N4 C6 1.393(4) .
N4 C11 1.480(4) .
C2 C3 1.333(5) .
C2 H2A 0.9500 .
C3 H3A 0.9500 .
C4 H4A 0.9900 .
C4 H4B 0.9900 .
C5 C6 1.340(5) .
C5 H5A 0.9500 .
C6 H6A 0.9500 .
C8 C10 1.503(5) .
C8 C9 1.509(6) .
C8 H8A 1.0000 .
C9 H9A 0.9800 .
C9 H9B 0.9800 .
C9 H9C 0.9800 .
C10 H10A 0.9800 .
C10 H10B 0.9800 .
C10 H10C 0.9800 .
C11 C12 1.517(5) .
C11 C13 1.521(5) .
C11 H11A 1.0000 .
C12 H12A 0.9800 .
C12 H12B 0.9800 .
C12 H12C 0.9800 .
C13 H13A 0.9800 .
C13 H13B 0.9800 .
C13 H13C 0.9800 .
C14 H14A 0.9800 .
C14 H14B 0.9800 .
C14 H14C 0.9800 .
C15 H15A 0.9800 .
C15 H15B 0.9800 .
C15 H15C 0.9800 .
C16 H16A 0.9800 .
C16 H16B 0.9800 .
C16 H16C 0.9800 .
C17 H17A 0.9800 .
C17 H17B 0.9800 .
C17 H17C 0.9800 .
C18 H18A 0.9800 .
C18 H18B 0.9800 .
C18 H18C 0.9800 .
C19 H19A 0.9800 .
C19 H19B 0.9800 .
C19 H19C 0.9800 .
C17A H17D 0.9800 .
C17A H17E 0.9800 .
C17A H17F 0.9800 .
C18A H18D 0.9800 .
C18A H18E 0.9800 .
C18A H18F 0.9800 .
C19A H19D 0.9800 .
C19A H19E 0.9800 .
C19A H19F 0.9800 .
